data_2238914
loop_
_publ_author_name
'Chen, Juan'

_publ_section_title
;
 Bis{\m~4~-<i>N</i>-[phenyl(pyridin-2-ylazanidyl)methyl]pyridin-2-aminido}tetrakis(tetrahydrofuran)tetralithium
;
_journal_issue 12
_journal_name_full 'Acta Crystallographica Section E'
_journal_page_first m683
_journal_paper_doi 10.1107/S1600536813031838
_journal_volume 69
_journal_year 2013
_chemical_formula_iupac '[Li4 (C17 H14 N4)2 (C4 H8 O)4]'
_chemical_formula_moiety 'C50 H60 Li4 N8 O4'
_chemical_formula_sum 'C50 H60 Li4 N8 O4'
_chemical_formula_weight 864.82
_chemical_melting_point_gt 413
_chemical_melting_point_lt 415
_chemical_name_systematic
Bis{\m~4~-<i>N</i>-[phenyl(pyridin-2-ylazanidyl)methyl]pyridin-2-aminido}tetrakis(tetrahydrofuran)tetralithium
_space_group_IT_number 2
_symmetry_cell_setting triclinic
_symmetry_space_group_name_Hall '-P 1'
_symmetry_space_group_name_H-M 'P -1'
_atom_sites_solution_hydrogens geom
_atom_sites_solution_primary direct
_atom_sites_solution_secondary difmap
_audit_creation_method SHELXL97
_cell_angle_alpha 111.021(2)
_cell_angle_beta 105.355(2)
_cell_angle_gamma 100.763(2)
_cell_formula_units_Z 1
_cell_length_a 10.3322(10)
_cell_length_b 11.2231(11)
_cell_length_c 12.4813(12)
_cell_measurement_reflns_used 2019
_cell_measurement_temperature 295(2)
_cell_measurement_theta_max 23.275
_cell_measurement_theta_min 2.131
_cell_volume 1237.3(2)
_computing_cell_refinement '<i>SAINT</i> (Bruker, 2000)'
_computing_data_collection '<i>SMART</i> (Bruker, 2000)'
_computing_data_reduction '<i>SAINT</i> (Bruker, 2000)'
_computing_molecular_graphics '<i>SHELXTL</i> (Sheldrick, 2008)'
_computing_publication_material '<i>SHELXS97</i> (Sheldrick, 2008)'
_computing_structure_refinement '<i>SHELXL97</i> (Sheldrick, 2008)'
_computing_structure_solution '<i>SHELXS97</i> (Sheldrick, 2008)'
_diffrn_ambient_temperature 295(2)
_diffrn_measured_fraction_theta_full 0.995
_diffrn_measured_fraction_theta_max 0.995
_diffrn_measurement_device_type 'Bruker SMART CCD'
_diffrn_measurement_method '\f and \w scans'
_diffrn_radiation_monochromator graphite
_diffrn_radiation_source 'fine-focus sealed tube'
_diffrn_radiation_type MoK\a
_diffrn_radiation_wavelength 0.71073
_diffrn_reflns_av_R_equivalents 0.0357
_diffrn_reflns_av_sigmaI/netI 0.0596
_diffrn_reflns_limit_h_max 9
_diffrn_reflns_limit_h_min -12
_diffrn_reflns_limit_k_max 13
_diffrn_reflns_limit_k_min -13
_diffrn_reflns_limit_l_max 14
_diffrn_reflns_limit_l_min -14
_diffrn_reflns_number 6796
_diffrn_reflns_theta_full 24.99
_diffrn_reflns_theta_max 24.99
_diffrn_reflns_theta_min 1.87
_diffrn_standards_decay_% 2.30
_exptl_absorpt_coefficient_mu 0.073
_exptl_absorpt_correction_T_max 0.9891
_exptl_absorpt_correction_T_min 0.9855
_exptl_absorpt_correction_type multi-scan
_exptl_absorpt_process_details '(<i>SADABS</i>; Sheldrick, 1996)'
_exptl_crystal_colour yellow
_exptl_crystal_density_diffrn 1.161
_exptl_crystal_density_method 'not measured'
_exptl_crystal_description prism
_exptl_crystal_F_000 460
_exptl_crystal_size_max 0.20
_exptl_crystal_size_mid 0.15
_exptl_crystal_size_min 0.15
_refine_diff_density_max 0.369
_refine_diff_density_min -0.241
_refine_ls_extinction_method none
_refine_ls_goodness_of_fit_ref 0.925
_refine_ls_hydrogen_treatment constr
_refine_ls_matrix_type full
_refine_ls_number_parameters 298
_refine_ls_number_reflns 4339
_refine_ls_number_restraints 61
_refine_ls_restrained_S_all 0.983
_refine_ls_R_factor_all 0.1281
_refine_ls_R_factor_gt 0.0725
_refine_ls_shift/su_max 0.000
_refine_ls_shift/su_mean 0.000
_refine_ls_structure_factor_coef Fsqd
_refine_ls_weighting_details 'calc w=1/[\s^2^(Fo^2^)+(0.1525P)^2^] where P=(Fo^2^+2Fc^2^)/3'
_refine_ls_weighting_scheme calc
_refine_ls_wR_factor_gt 0.2108
_refine_ls_wR_factor_ref 0.2434
_reflns_number_gt 2180
_reflns_number_total 4339
_reflns_threshold_expression I>2\s(I)
_cod_data_source_file rk2418.cif
_cod_data_source_block I
_cod_database_code 2238914

loop_
_symmetry_equiv_pos_as_xyz
'x, y, z'
'-x, -y, -z'

loop_
_atom_site_type_symbol
_atom_site_label
_atom_site_fract_x
_atom_site_fract_y
_atom_site_fract_z
_atom_site_U_iso_or_equiv
_atom_site_adp_type
_atom_site_calc_flag
_atom_site_refinement_flags
_atom_site_occupancy
_atom_site_symmetry_multiplicity
Li Li1 0.1027(6) 0.4551(5) 1.0323(5) 0.0634(14) Uani d . 1 1
Li Li2 -0.1558(7) 0.4565(6) 0.7296(5) 0.0719(16) Uani d . 1 1
N N1 0.1316(3) 0.6518(2) 1.0415(2) 0.0507(6) Uani d . 1 1
N N2 -0.0351(2) 0.6392(2) 0.8668(2) 0.0535(7) Uani d . 1 1
N N3 0.2796(3) 0.6487(3) 1.2128(2) 0.0667(8) Uani d . 1 1
N N4 -0.2221(3) 0.6071(3) 0.7043(3) 0.0714(8) Uani d . 1 1
C C1 0.1048(3) 0.7175(3) 0.9599(3) 0.0512(8) Uani d . 1 1
H H1A 0.1048 0.8086 1.0070 0.061 Uiso calc R 1 1
C C2 0.2139(3) 0.7251(3) 0.8981(3) 0.0579(8) Uani d . 1 1
C C3 0.2904(4) 0.8443(4) 0.9055(4) 0.0795(11) Uani d . 1 1
H H3 0.2775 0.9239 0.9518 0.095 Uiso calc R 1 1
C C4 0.3849(5) 0.8494(6) 0.8466(5) 0.1126(17) Uani d . 1 1
H H4 0.4342 0.9311 0.8523 0.135 Uiso calc R 1 1
C C5 0.4057(6) 0.7349(8) 0.7805(6) 0.131(2) Uani d . 1 1
H H5 0.4705 0.7379 0.7415 0.157 Uiso calc R 1 1
C C6 0.3321(6) 0.6141(6) 0.7703(5) 0.1191(17) Uani d . 1 1
H H6 0.3464 0.5356 0.7234 0.143 Uiso calc R 1 1
C C7 0.2354(4) 0.6077(4) 0.8299(4) 0.0845(11) Uani d . 1 1
H H7 0.1863 0.5256 0.8238 0.101 Uiso calc R 1 1
C C8 0.2470(3) 0.7188(3) 1.1439(3) 0.0514(8) Uani d . 1 1
C C9 0.3386(3) 0.8526(3) 1.1891(3) 0.0622(9) Uani d . 1 1
H H9 0.3176 0.9039 1.1466 0.075 Uiso calc R 1 1
C C10 0.4549(4) 0.9057(4) 1.2924(3) 0.0849(12) Uani d . 1 1
H H10 0.5125 0.9932 1.3207 0.102 Uiso calc R 1 1
C C11 0.4887(5) 0.8315(5) 1.3556(4) 0.1027(15) Uani d . 1 1
H H11 0.5699 0.8661 1.4256 0.123 Uiso calc R 1 1
C C12 0.3998(4) 0.7060(4) 1.3127(4) 0.0876(12) Uani d . 1 1
H H12 0.4233 0.6554 1.3554 0.105 Uiso calc R 1 1
C C13 -0.1040(3) 0.6970(3) 0.8038(3) 0.0526(8) Uani d . 1 1
C C14 -0.0715(4) 0.8342(3) 0.8263(3) 0.0633(9) Uani d . 1 1
H H14 0.0104 0.8966 0.8904 0.076 Uiso calc R 1 1
C C15 -0.1585(4) 0.8755(4) 0.7552(4) 0.0778(11) Uani d . 1 1
H H15 -0.1373 0.9661 0.7722 0.093 Uiso calc R 1 1
C C16 -0.2783(4) 0.7838(5) 0.6580(4) 0.0926(13) Uani d . 1 1
H H16 -0.3396 0.8106 0.6089 0.111 Uiso calc R 1 1
C C17 -0.3032(4) 0.6530(4) 0.6367(4) 0.0869(13) Uani d . 1 1
H H17 -0.3829 0.5906 0.5700 0.104 Uiso calc R 1 1
C C18 0.1501(7) 0.2098(6) 0.8819(7) 0.183(3) Uani d U 1 1
H H18A 0.1227 0.1720 0.9344 0.220 Uiso calc R 1 1
H H18B 0.0681 0.1811 0.8082 0.220 Uiso calc R 1 1
C C19 0.2581(9) 0.1655(7) 0.8507(9) 0.195(3) Uani d U 1 1
H H19A 0.2663 0.0902 0.8699 0.234 Uiso calc R 1 1
H H19B 0.2384 0.1368 0.7633 0.234 Uiso calc R 1 1
C C20 0.3791(8) 0.2697(8) 0.9169(9) 0.223(4) Uani d U 1 1
H H20A 0.4211 0.2913 0.8626 0.268 Uiso calc R 1 1
H H20B 0.4465 0.2473 0.9710 0.268 Uiso calc R 1 1
C C21 0.3420(6) 0.3833(7) 0.9886(7) 0.180(3) Uani d U 1 1
H H21A 0.3758 0.4013 1.0749 0.216 Uiso calc R 1 1
H H21B 0.3845 0.4630 0.9810 0.216 Uiso calc R 1 1
O O1 0.1996(3) 0.3504(3) 0.9441(3) 0.0881(9) Uani d U 1 1
C C22 -0.1386(12) 0.1945(8) 0.5649(9) 0.231(4) Uani d U 1 1
H H22A -0.2398 0.1501 0.5322 0.277 Uiso calc R 1 1
H H22B -0.0961 0.1731 0.6320 0.277 Uiso calc R 1 1
C C23 -0.0822(14) 0.1475(9) 0.4711(11) 0.264(4) Uani d DU 1 1
H H23A -0.0064 0.1126 0.4966 0.317 Uiso calc R 1 1
H H23B -0.1547 0.0782 0.3953 0.317 Uiso calc R 1 1
C C24 -0.0334(14) 0.2597(12) 0.4575(11) 0.279(4) Uani d DU 1 1
H H24A -0.0746 0.2419 0.3717 0.334 Uiso calc R 1 1
H H24B 0.0683 0.2821 0.4797 0.334 Uiso calc R 1 1
C C25 -0.0648(11) 0.3669(9) 0.5286(8) 0.230(4) Uani d U 1 1
H H25A 0.0187 0.4455 0.5738 0.276 Uiso calc R 1 1
H H25B -0.1372 0.3878 0.4776 0.276 Uiso calc R 1 1
O O2 -0.1117(4) 0.3306(3) 0.6075(3) 0.1187(12) Uani d U 1 1

loop_
_atom_site_aniso_label
_atom_site_aniso_U_11
_atom_site_aniso_U_22
_atom_site_aniso_U_33
_atom_site_aniso_U_12
_atom_site_aniso_U_13
_atom_site_aniso_U_23
Li1 0.064(3) 0.059(3) 0.079(4) 0.023(3) 0.031(3) 0.037(3)
Li2 0.080(4) 0.064(3) 0.063(3) 0.009(3) 0.018(3) 0.029(3)
N1 0.0509(15) 0.0478(13) 0.0523(14) 0.0125(12) 0.0178(13) 0.0225(12)
N2 0.0461(15) 0.0511(14) 0.0602(15) 0.0103(12) 0.0138(12) 0.0272(13)
N3 0.0630(18) 0.0670(17) 0.0655(17) 0.0099(14) 0.0115(14) 0.0373(15)
N4 0.0597(18) 0.0733(18) 0.0683(17) 0.0037(15) 0.0059(15) 0.0374(16)
C1 0.0485(18) 0.0443(15) 0.0595(18) 0.0120(13) 0.0186(15) 0.0229(15)
C2 0.0495(19) 0.066(2) 0.064(2) 0.0160(16) 0.0212(16) 0.0355(17)
C3 0.065(2) 0.097(3) 0.093(3) 0.017(2) 0.033(2) 0.059(2)
C4 0.085(3) 0.151(5) 0.135(4) 0.024(3) 0.056(3) 0.093(4)
C5 0.095(4) 0.213(7) 0.141(5) 0.050(5) 0.075(4) 0.113(5)
C6 0.118(4) 0.149(5) 0.122(4) 0.063(4) 0.080(3) 0.055(4)
C7 0.081(3) 0.095(3) 0.095(3) 0.034(2) 0.049(2) 0.045(2)
C8 0.0480(18) 0.0505(17) 0.0550(18) 0.0119(14) 0.0188(15) 0.0236(15)
C9 0.065(2) 0.0515(18) 0.061(2) 0.0074(16) 0.0144(17) 0.0261(16)
C10 0.078(3) 0.072(2) 0.074(2) -0.012(2) 0.004(2) 0.033(2)
C11 0.082(3) 0.108(3) 0.082(3) -0.009(3) -0.012(2) 0.050(3)
C12 0.074(3) 0.097(3) 0.080(3) 0.002(2) 0.000(2) 0.057(2)
C13 0.0500(18) 0.0551(18) 0.0578(18) 0.0145(15) 0.0228(15) 0.0284(16)
C14 0.063(2) 0.061(2) 0.070(2) 0.0207(16) 0.0217(17) 0.0331(18)
C15 0.077(3) 0.078(2) 0.098(3) 0.036(2) 0.033(2) 0.054(2)
C16 0.073(3) 0.117(3) 0.108(3) 0.034(3) 0.022(3) 0.076(3)
C17 0.063(3) 0.103(3) 0.085(3) 0.006(2) 0.001(2) 0.058(2)
C18 0.167(6) 0.094(4) 0.239(7) 0.018(4) 0.127(5) -0.009(4)
C19 0.182(6) 0.104(4) 0.262(7) 0.062(4) 0.092(5) 0.020(4)
C20 0.128(5) 0.192(6) 0.248(7) 0.087(4) 0.042(5) -0.015(5)
C21 0.082(4) 0.155(5) 0.223(6) 0.051(3) 0.049(4) -0.006(5)
O1 0.0756(18) 0.0718(17) 0.133(2) 0.0333(14) 0.0538(16) 0.0442(17)
C22 0.356(10) 0.121(5) 0.238(8) 0.089(6) 0.167(7) 0.052(5)
C23 0.372(9) 0.162(7) 0.239(7) 0.105(7) 0.172(7) 0.012(6)
C24 0.365(9) 0.240(9) 0.225(7) 0.080(8) 0.197(6) 0.037(7)
C25 0.350(9) 0.202(8) 0.191(6) 0.073(7) 0.195(6) 0.078(6)
O2 0.172(3) 0.085(2) 0.091(2) 0.021(2) 0.070(2) 0.0226(17)

loop_
_atom_type_symbol
_atom_type_description
_atom_type_scat_dispersion_real
_atom_type_scat_dispersion_imag
_atom_type_scat_source
C C 0.0033 0.0016 'International Tables Vol C Tables 4.2.6.8 and 6.1.1.4'
H H 0.0000 0.0000 'International Tables Vol C Tables 4.2.6.8 and 6.1.1.4'
Li Li -0.0003 0.0001 'International Tables Vol C Tables 4.2.6.8 and 6.1.1.4'
N N 0.0061 0.0033 'International Tables Vol C Tables 4.2.6.8 and 6.1.1.4'
O O 0.0106 0.0060 'International Tables Vol C Tables 4.2.6.8 and 6.1.1.4'

loop_
_geom_angle_atom_site_label_1
_geom_angle_atom_site_label_2
_geom_angle_atom_site_label_3
_geom_angle_site_symmetry_1
_geom_angle_site_symmetry_3
_geom_angle
O1 Li1 N2 . 2_567 107.8(3)
O1 Li1 N1 . . 116.0(3)
N2 Li1 N1 2_567 . 134.1(3)
O1 Li1 N1 . 2_567 112.1(3)
N2 Li1 N1 2_567 2_567 64.89(18)
N1 Li1 N1 . 2_567 108.0(2)
O1 Li1 N3 . . 108.2(3)
N2 Li1 N3 2_567 . 94.7(2)
N1 Li1 N3 . . 59.72(16)
N1 Li1 N3 2_567 . 138.7(3)
O1 Li1 Li1 . 2_567 133.7(4)
N2 Li1 Li1 2_567 2_567 101.7(3)
N1 Li1 Li1 . 2_567 56.3(2)
N1 Li1 Li1 2_567 2_567 51.7(2)
N3 Li1 Li1 . 2_567 104.0(3)
O1 Li1 Li2 . 2_567 125.5(3)
N2 Li1 Li2 2_567 2_567 49.08(19)
N1 Li1 Li2 . 2_567 92.4(2)
N1 Li1 Li2 2_567 2_567 100.1(3)
N3 Li1 Li2 . 2_567 46.73(17)
Li1 Li1 Li2 2_567 2_567 100.8(3)
O1 Li1 C1 . 2_567 106.6(2)
N2 Li1 C1 2_567 2_567 33.02(12)
N1 Li1 C1 . 2_567 133.0(3)
N1 Li1 C1 2_567 2_567 33.27(11)
N3 Li1 C1 . 2_567 124.3(2)
Li1 Li1 C1 2_567 2_567 80.3(3)
Li2 Li1 C1 2_567 2_567 77.7(2)
O1 Li1 C8 . . 111.9(3)
N2 Li1 C8 2_567 . 119.9(3)
N1 Li1 C8 . . 29.44(11)
N1 Li1 C8 2_567 . 130.5(2)
N3 Li1 C8 . . 30.74(11)
Li1 Li1 C8 2_567 . 81.4(2)
Li2 Li1 C8 2_567 . 71.15(19)
C1 Li1 C8 2_567 . 139.8(2)
O2 Li2 N3 . 2_567 107.2(3)
O2 Li2 N2 . . 130.7(4)
N3 Li2 N2 2_567 . 111.3(3)
O2 Li2 N4 . . 121.6(3)
N3 Li2 N4 2_567 . 113.6(3)
N2 Li2 N4 . . 67.9(2)
O2 Li2 C13 . . 131.3(3)
N3 Li2 C13 2_567 . 121.3(3)
N2 Li2 C13 . . 33.59(13)
N4 Li2 C13 . . 34.67(14)
O2 Li2 C12 . 2_567 95.7(3)
N3 Li2 C12 2_567 2_567 30.49(14)
N2 Li2 C12 . 2_567 132.5(3)
N4 Li2 C12 . 2_567 98.8(3)
C13 Li2 C12 . 2_567 123.6(3)
O2 Li2 Li1 . 2_567 138.0(3)
N3 Li2 Li1 2_567 2_567 61.6(2)
N2 Li2 Li1 . 2_567 51.15(18)
N4 Li2 Li1 . 2_567 98.5(3)
C13 Li2 Li1 . 2_567 75.6(2)
C12 Li2 Li1 2_567 2_567 89.3(2)
C8 N1 C1 . . 115.8(2)
C8 N1 Li1 . . 99.1(2)
C1 N1 Li1 . . 139.7(2)
C8 N1 Li1 . 2_567 144.3(2)
C1 N1 Li1 . 2_567 88.6(2)
Li1 N1 Li1 . 2_567 72.0(2)
C13 N2 C1 . . 118.7(2)
C13 N2 Li2 . . 89.6(2)
C1 N2 Li2 . . 144.8(3)
C13 N2 Li1 . 2_567 128.5(2)
C1 N2 Li1 . 2_567 95.7(2)
Li2 N2 Li1 . 2_567 79.8(2)
C12 N3 C8 . . 118.5(3)
C12 N3 Li2 . 2_567 100.0(3)
C8 N3 Li2 . 2_567 130.2(3)
C12 N3 Li1 . . 152.4(3)
C8 N3 Li1 . . 84.5(2)
Li2 N3 Li1 2_567 . 71.6(2)
C17 N4 C13 . . 118.9(3)
C17 N4 Li2 . . 151.9(3)
C13 N4 Li2 . . 88.1(2)
N2 C1 N1 . . 106.5(2)
N2 C1 C2 . . 109.9(2)
N1 C1 C2 . . 112.9(2)
N2 C1 Li1 . 2_567 51.31(18)
N1 C1 Li1 . 2_567 58.11(18)
C2 C1 Li1 . 2_567 142.4(2)
N2 C1 H1A . . 109.2
N1 C1 H1A . . 109.2
C2 C1 H1A . . 109.2
Li1 C1 H1A 2_567 . 108.0
C3 C2 C7 . . 118.2(3)
C3 C2 C1 . . 122.7(3)
C7 C2 C1 . . 119.1(3)
C4 C3 C2 . . 122.2(4)
C4 C3 H3 . . 118.9
C2 C3 H3 . . 118.9
C5 C4 C3 . . 119.3(5)
C5 C4 H4 . . 120.3
C3 C4 H4 . . 120.3
C4 C5 C6 . . 120.6(5)
C4 C5 H5 . . 119.7
C6 C5 H5 . . 119.7
C5 C6 C7 . . 120.5(5)
C5 C6 H6 . . 119.7
C7 C6 H6 . . 119.7
C2 C7 C6 . . 119.1(4)
C2 C7 H7 . . 120.5
C6 C7 H7 . . 120.5
N1 C8 N3 . . 115.0(3)
N1 C8 C9 . . 127.9(3)
N3 C8 C9 . . 117.2(3)
N1 C8 Li1 . . 51.44(18)
N3 C8 Li1 . . 64.8(2)
C9 C8 Li1 . . 169.4(3)
C10 C9 C8 . . 121.2(3)
C10 C9 H9 . . 119.4
C8 C9 H9 . . 119.4
C9 C10 C11 . . 120.4(3)
C9 C10 H10 . . 119.8
C11 C10 H10 . . 119.8
C12 C11 C10 . . 117.6(4)
C12 C11 H11 . . 121.2
C10 C11 H11 . . 121.2
N3 C12 C11 . . 124.9(4)
N3 C12 Li2 . 2_567 49.5(2)
C11 C12 Li2 . 2_567 150.8(4)
N3 C12 H12 . . 117.5
C11 C12 H12 . . 117.5
Li2 C12 H12 2_567 . 76.1
N2 C13 N4 . . 113.1(3)
N2 C13 C14 . . 129.1(3)
N4 C13 C14 . . 117.8(3)
N2 C13 Li2 . . 56.8(2)
N4 C13 Li2 . . 57.2(2)
C14 C13 Li2 . . 169.5(3)
C15 C14 C13 . . 120.7(3)
C15 C14 H14 . . 119.7
C13 C14 H14 . . 119.7
C14 C15 C16 . . 120.3(4)
C14 C15 H15 . . 119.9
C16 C15 H15 . . 119.9
C17 C16 C15 . . 117.3(3)
C17 C16 H16 . . 121.3
C15 C16 H16 . . 121.3
N4 C17 C16 . . 124.9(4)
N4 C17 H17 . . 117.5
C16 C17 H17 . . 117.5
C19 C18 O1 . . 108.4(5)
C19 C18 H18A . . 110.0
O1 C18 H18A . . 110.0
C19 C18 H18B . . 110.0
O1 C18 H18B . . 110.0
H18A C18 H18B . . 108.4
C20 C19 C18 . . 107.3(6)
C20 C19 H19A . . 110.3
C18 C19 H19A . . 110.3
C20 C19 H19B . . 110.3
C18 C19 H19B . . 110.3
H19A C19 H19B . . 108.5
C19 C20 C21 . . 106.9(6)
C19 C20 H20A . . 110.3
C21 C20 H20A . . 110.3
C19 C20 H20B . . 110.3
C21 C20 H20B . . 110.3
H20A C20 H20B . . 108.6
O1 C21 C20 . . 107.3(5)
O1 C21 H21A . . 110.3
C20 C21 H21A . . 110.3
O1 C21 H21B . . 110.3
C20 C21 H21B . . 110.3
H21A C21 H21B . . 108.5
C21 O1 C18 . . 105.4(4)
C21 O1 Li1 . . 121.2(4)
C18 O1 Li1 . . 123.5(3)
O2 C22 C23 . . 109.8(8)
O2 C22 H22A . . 109.7
C23 C22 H22A . . 109.7
O2 C22 H22B . . 109.7
C23 C22 H22B . . 109.7
H22A C22 H22B . . 108.2
C24 C23 C22 . . 102.6(9)
C24 C23 H23A . . 111.2
C22 C23 H23A . . 111.2
C24 C23 H23B . . 111.2
C22 C23 H23B . . 111.2
H23A C23 H23B . . 109.2
C23 C24 C25 . . 112.4(10)
C23 C24 H24A . . 109.1
C25 C24 H24A . . 109.1
C23 C24 H24B . . 109.1
C25 C24 H24B . . 109.1
H24A C24 H24B . . 107.9
O2 C25 C24 . . 106.5(8)
O2 C25 H25A . . 110.4
C24 C25 H25A . . 110.4
O2 C25 H25B . . 110.4
C24 C25 H25B . . 110.4
H25A C25 H25B . . 108.6
C25 O2 C22 . . 106.9(6)
C25 O2 Li2 . . 119.8(5)
C22 O2 Li2 . . 132.3(5)

loop_
_geom_bond_atom_site_label_1
_geom_bond_atom_site_label_2
_geom_bond_site_symmetry_2
_geom_bond_distance
Li1 O1 . 1.921(6)
Li1 N2 2_567 2.084(6)
Li1 N1 . 2.128(6)
Li1 N1 2_567 2.256(6)
Li1 N3 . 2.441(6)
Li1 Li1 2_567 2.578(10)
Li1 Li2 2_567 2.633(8)
Li1 C1 2_567 2.656(6)
Li1 C8 . 2.686(6)
Li2 O2 . 1.895(7)
Li2 N3 2_567 2.020(7)
Li2 N2 . 2.022(6)
Li2 N4 . 2.032(7)
Li2 C13 . 2.415(6)
Li2 C12 2_567 2.617(7)
Li2 Li1 2_567 2.633(8)
N1 C8 . 1.337(4)
N1 C1 . 1.458(4)
N1 Li1 2_567 2.256(6)
N2 C13 . 1.336(4)
N2 C1 . 1.455(4)
N2 Li1 2_567 2.084(6)
N3 C12 . 1.349(4)
N3 C8 . 1.379(4)
N3 Li2 2_567 2.020(7)
N4 C17 . 1.333(4)
N4 C13 . 1.374(4)
C1 C2 . 1.531(4)
C1 Li1 2_567 2.656(6)
C1 H1A . 0.9800
C2 C3 . 1.378(5)
C2 C7 . 1.384(5)
C3 C4 . 1.374(6)
C3 H3 . 0.9300
C4 C5 . 1.347(8)
C4 H4 . 0.9300
C5 C6 . 1.369(8)
C5 H5 . 0.9300
C6 C7 . 1.400(6)
C6 H6 . 0.9300
C7 H7 . 0.9300
C8 C9 . 1.430(4)
C9 C10 . 1.350(5)
C9 H9 . 0.9300
C10 C11 . 1.368(5)
C10 H10 . 0.9300
C11 C12 . 1.352(5)
C11 H11 . 0.9300
C12 Li2 2_567 2.617(7)
C12 H12 . 0.9300
C13 C14 . 1.418(4)
C14 C15 . 1.356(5)
C14 H14 . 0.9300
C15 C16 . 1.377(5)
C15 H15 . 0.9300
C16 C17 . 1.354(5)
C16 H16 . 0.9300
C17 H17 . 0.9300
C18 C19 . 1.393(9)
C18 O1 . 1.402(6)
C18 H18A . 0.9700
C18 H18B . 0.9700
C19 C20 . 1.352(9)
C19 H19A . 0.9700
C19 H19B . 0.9700
C20 C21 . 1.455(8)
C20 H20A . 0.9700
C20 H20B . 0.9700
C21 O1 . 1.351(5)
C21 H21A . 0.9700
C21 H21B . 0.9700
C22 O2 . 1.369(8)
C22 C23 . 1.422(12)
C22 H22A . 0.9700
C22 H22B . 0.9700
C23 C24 . 1.352(11)
C23 H23A . 0.9700
C23 H23B . 0.9700
C24 C25 . 1.368(11)
C24 H24A . 0.9700
C24 H24B . 0.9700
C25 O2 . 1.355(7)
C25 H25A . 0.9700
C25 H25B . 0.9700
